data_4519198
loop_
_publ_author_name
'Xu, Wei'
'Liu, Huan'
'Mei, Fen'
'Fu, Yanyan'
'Cao, Huimin'
'He, Qingguo'
'Cheng, Jiangong'

_publ_section_title
;
 Supramolecule-Originated Emission: A Room-Temperature Phosphorescence 2D
 Ionic H-Bond Network from Nonemissive Aliphatic Derivatives.
;
_journal_issue 51
_journal_name_full 'ACS applied materials &amp; interfaces'
_journal_page_first 61528
_journal_page_last 61535
_journal_paper_doi 10.1021/acsami.1c18441
_journal_volume 13
_journal_year 2021
_chemical_formula_sum 'C5 H11 N O2'
_chemical_formula_weight 117.15
_space_group_crystal_system orthorhombic
_space_group_IT_number 61
_space_group_name_Hall '-P 2ac 2ab'
_space_group_name_H-M_alt 'P b c a'
_atom_sites_solution_hydrogens mixed
_audit_creation_method SHELXL-2013
_cell_angle_alpha 90
_cell_angle_beta 90
_cell_angle_gamma 90
_cell_formula_units_Z 8
_cell_length_a 8.1072(8)
_cell_length_b 7.8957(9)
_cell_length_c 20.389(2)
_cell_measurement_reflns_used 3969
_cell_measurement_temperature 193(2)
_cell_measurement_theta_max 54.771
_cell_measurement_theta_min 5.407
_cell_volume 1305.1(2)
_computing_cell_refinement 'Bruker SAINT'
_computing_data_collection 'Bruker APEX2'
_computing_data_reduction 'Bruker SAINT'
_computing_molecular_graphics 'Bruker SHELXTL'
_computing_publication_material 'Bruker SHELXTL'
_computing_structure_refinement 'SHELXL-2013 (Sheldrick, 2013)'
_computing_structure_solution 'SHELXS-97 (Sheldrick 2008)'
_diffrn_ambient_temperature 193(2)
_diffrn_measured_fraction_theta_full 0.998
_diffrn_measured_fraction_theta_max 0.998
_diffrn_measurement_device_type 'Bruker APEX-II CCD'
_diffrn_measurement_method '\f and \w scans'
_diffrn_radiation_type MoK\a
_diffrn_radiation_wavelength 0.71073
_diffrn_reflns_av_R_equivalents 0.0619
_diffrn_reflns_av_unetI/netI 0.0396
_diffrn_reflns_Laue_measured_fraction_full 0.998
_diffrn_reflns_Laue_measured_fraction_max 0.998
_diffrn_reflns_limit_h_max 9
_diffrn_reflns_limit_h_min -8
_diffrn_reflns_limit_k_max 9
_diffrn_reflns_limit_k_min -9
_diffrn_reflns_limit_l_max 25
_diffrn_reflns_limit_l_min -25
_diffrn_reflns_number 9096
_diffrn_reflns_point_group_measured_fraction_full 0.998
_diffrn_reflns_point_group_measured_fraction_max 0.998
_diffrn_reflns_theta_full 25.242
_diffrn_reflns_theta_max 25.997
_diffrn_reflns_theta_min 3.210
_exptl_absorpt_coefficient_mu 0.091
_exptl_absorpt_correction_T_max 0.7456
_exptl_absorpt_correction_T_min 0.4587
_exptl_absorpt_correction_type multi-scan
_exptl_absorpt_process_details sadabs
_exptl_crystal_colour colorless
_exptl_crystal_density_diffrn 1.192
_exptl_crystal_description prismatic
_exptl_crystal_F_000 512
_exptl_crystal_size_max 0.200
_exptl_crystal_size_mid 0.150
_exptl_crystal_size_min 0.100
_refine_diff_density_max 0.270
_refine_diff_density_min -0.219
_refine_diff_density_rms 0.049
_refine_ls_extinction_method none
_refine_ls_goodness_of_fit_ref 1.063
_refine_ls_hydrogen_treatment mixed
_refine_ls_matrix_type full
_refine_ls_number_parameters 91
_refine_ls_number_reflns 1269
_refine_ls_number_restraints 0
_refine_ls_restrained_S_all 1.063
_refine_ls_R_factor_all 0.0634
_refine_ls_R_factor_gt 0.0515
_refine_ls_shift/su_max 0.005
_refine_ls_shift/su_mean 0.000
_refine_ls_structure_factor_coef Fsqd
_refine_ls_weighting_details 'w=1/[\s^2^(Fo^2^)+(0.0760P)^2^+0.6504P] where P=(Fo^2^+2Fc^2^)/3'
_refine_ls_weighting_scheme calc
_refine_ls_wR_factor_gt 0.1385
_refine_ls_wR_factor_ref 0.1500
_reflns_Friedel_coverage 0.000
_reflns_number_gt 1039
_reflns_number_total 1269
_reflns_threshold_expression 'I > 2\s(I)'
_cod_data_source_file am1c18441_si_001.cif
_cod_data_source_block d8v20262
_cod_database_code 4519198
_shelx_space_group_comment
; 
The symmetry employed for this shelxl refinement is uniquely defined 
by the following loop, which should always be used as a source of 
symmetry information in preference to the above space-group names. 
They are only intended as comments. 
;
_shelx_estimated_absorpt_t_min 0.982
_shelx_estimated_absorpt_t_max 0.991
_shelxl_version_number 2013-4

loop_
_space_group_symop_operation_xyz
'x, y, z'
'-x+1/2, -y, z+1/2'
'-x, y+1/2, -z+1/2'
'x+1/2, -y+1/2, -z'
'-x, -y, -z'
'x-1/2, y, -z-1/2'
'x, -y-1/2, z-1/2'
'-x-1/2, y-1/2, z'

loop_
_atom_site_label
_atom_site_type_symbol
_atom_site_fract_x
_atom_site_fract_y
_atom_site_fract_z
_atom_site_U_iso_or_equiv
_atom_site_adp_type
_atom_site_occupancy
_atom_site_site_symmetry_order
_atom_site_calc_flag
_atom_site_refinement_flags_posn
_atom_site_refinement_flags_adp
_atom_site_refinement_flags_occupancy
_atom_site_disorder_assembly
_atom_site_disorder_group
O1 O 0.64946(17) 0.57602(18) 0.67183(6) 0.0342(4) Uani 1 1 d . . . . .
O2 O 0.32588(16) 0.42901(18) 0.68467(6) 0.0336(4) Uani 1 1 d . . . . .
C1 C 0.7143(3) 0.6883(3) 0.56688(10) 0.0394(6) Uani 1 1 d . . . . .
H1A H 0.7538 0.7952 0.5855 0.059 Uiso 1 1 calc R U . . .
H1B H 0.6572 0.7107 0.5254 0.059 Uiso 1 1 calc R U . . .
H1C H 0.8083 0.6130 0.5589 0.059 Uiso 1 1 calc R U . . .
C2 C 0.5967(2) 0.6047(2) 0.61441(8) 0.0291(5) Uani 1 1 d . . . . .
C3 C 0.4364(2) 0.5707(2) 0.59243(9) 0.0322(5) Uani 1 1 d . . . . .
H3 H 0.4124 0.5979 0.5481 0.039 Uiso 1 1 calc R U . . .
C4 C 0.3077(2) 0.5003(2) 0.62956(9) 0.0290(5) Uani 1 1 d . . . . .
C5 C 0.1348(2) 0.5165(3) 0.60293(10) 0.0381(5) Uani 1 1 d . . . . .
H5A H 0.0577 0.4580 0.6322 0.057 Uiso 1 1 calc R U . . .
H5B H 0.1296 0.4655 0.5592 0.057 Uiso 1 1 calc R U . . .
H5C H 0.1048 0.6365 0.6001 0.057 Uiso 1 1 calc R U . . .
N1 N 0.0973(2) 0.2487(2) 0.75960(8) 0.0298(4) Uani 1 1 d . . . . .
H1D H 0.160(3) 0.313(3) 0.7320(11) 0.030(5) Uiso 1 1 d . . . . .
H1E H 0.171(3) 0.184(3) 0.7862(13) 0.050(7) Uiso 1 1 d . . . . .
H1F H 0.037(3) 0.176(3) 0.7347(12) 0.044(6) Uiso 1 1 d . . . . .
H1G H 0.029(3) 0.322(3) 0.7843(11) 0.044(6) Uiso 1 1 d . . . . .

loop_
_atom_site_aniso_label
_atom_site_aniso_U_11
_atom_site_aniso_U_22
_atom_site_aniso_U_33
_atom_site_aniso_U_23
_atom_site_aniso_U_13
_atom_site_aniso_U_12
O1 0.0326(8) 0.0445(9) 0.0254(7) 0.0023(5) -0.0039(5) -0.0037(6)
O2 0.0319(8) 0.0425(9) 0.0264(7) 0.0042(6) -0.0007(5) -0.0025(6)
C1 0.0374(12) 0.0488(13) 0.0319(10) 0.0076(9) 0.0038(8) -0.0045(10)
C2 0.0320(10) 0.0308(10) 0.0244(9) -0.0010(7) 0.0023(7) 0.0025(8)
C3 0.0323(11) 0.0425(11) 0.0218(9) 0.0021(7) -0.0031(7) -0.0007(8)
C4 0.0323(11) 0.0292(10) 0.0255(9) -0.0033(7) -0.0034(7) 0.0001(8)
C5 0.0304(11) 0.0468(12) 0.0370(11) 0.0020(9) -0.0053(8) -0.0018(9)
N1 0.0290(9) 0.0361(9) 0.0241(8) -0.0023(7) 0.0013(7) 0.0001(8)

loop_
_atom_type_symbol
_atom_type_description
_atom_type_scat_dispersion_real
_atom_type_scat_dispersion_imag
_atom_type_scat_source
C C 0.0033 0.0016 'International Tables Vol C Tables 4.2.6.8 and 6.1.1.4'
H H 0.0000 0.0000 'International Tables Vol C Tables 4.2.6.8 and 6.1.1.4'
N N 0.0061 0.0033 'International Tables Vol C Tables 4.2.6.8 and 6.1.1.4'
O O 0.0106 0.0060 'International Tables Vol C Tables 4.2.6.8 and 6.1.1.4'

loop_
_geom_angle_atom_site_label_1
_geom_angle_atom_site_label_2
_geom_angle_atom_site_label_3
_geom_angle
_geom_angle_site_symmetry_1
_geom_angle_site_symmetry_3
_geom_angle_publ_flag
C2 C1 H1A 109.5 . . ?
C2 C1 H1B 109.5 . . ?
H1A C1 H1B 109.5 . . ?
C2 C1 H1C 109.5 . . ?
H1A C1 H1C 109.5 . . ?
H1B C1 H1C 109.5 . . ?
O1 C2 C3 125.09(17) . . ?
O1 C2 C1 117.21(17) . . ?
C3 C2 C1 117.65(16) . . ?
C2 C3 C4 126.36(17) . . ?
C2 C3 H3 116.8 . . ?
C4 C3 H3 116.8 . . ?
O2 C4 C3 124.66(17) . . ?
O2 C4 C5 117.73(17) . . ?
C3 C4 C5 117.57(16) . . ?
C4 C5 H5A 109.5 . . ?
C4 C5 H5B 109.5 . . ?
H5A C5 H5B 109.5 . . ?
C4 C5 H5C 109.5 . . ?
H5A C5 H5C 109.5 . . ?
H5B C5 H5C 109.5 . . ?
H1D N1 H1E 108(2) . . ?
H1D N1 H1F 108(2) . . ?
H1E N1 H1F 108(2) . . ?
H1D N1 H1G 108.2(19) . . ?
H1E N1 H1G 113(2) . . ?
H1F N1 H1G 112(2) . . ?

loop_
_geom_bond_atom_site_label_1
_geom_bond_atom_site_label_2
_geom_bond_distance
_geom_bond_site_symmetry_2
_geom_bond_publ_flag
O1 C2 1.267(2) . ?
O2 C4 1.265(2) . ?
C1 C2 1.511(3) . ?
C1 H1A 0.9800 . ?
C1 H1B 0.9800 . ?
C1 H1C 0.9800 . ?
C2 C3 1.400(3) . ?
C3 C4 1.403(3) . ?
C3 H3 0.9500 . ?
C4 C5 1.509(3) . ?
C5 H5A 0.9800 . ?
C5 H5B 0.9800 . ?
C5 H5C 0.9800 . ?
N1 H1D 0.91(2) . ?
N1 H1E 0.96(3) . ?
N1 H1F 0.91(3) . ?
N1 H1G 0.94(3) . ?

loop_
_geom_hbond_atom_site_label_D
_geom_hbond_atom_site_label_H
_geom_hbond_atom_site_label_A
_geom_hbond_distance_DH
_geom_hbond_distance_HA
_geom_hbond_distance_DA
_geom_hbond_angle_DHA
_geom_hbond_site_symmetry_A
N1 H1G O2 0.94(3) 1.96(3) 2.856(2) 158(2) 6_557
N1 H1G O1 0.94(3) 2.41(2) 2.968(2) 118.0(18) 6_557
N1 H1F O2 0.91(3) 2.46(2) 3.016(2) 119.3(19) 8_655
N1 H1F O1 0.91(3) 2.13(3) 3.011(2) 162(2) 8_655
N1 H1E O1 0.96(3) 1.89(3) 2.834(2) 168(2) 3_646
N1 H1D O2 0.91(2) 1.89(2) 2.792(2) 168.2(19) .
N1 H1D O2 0.91(2) 1.89(2) 2.792(2) 168.2(19) .
N1 H1E O1 0.96(3) 1.89(3) 2.834(2) 168(2) 3_646
N1 H1F O1 0.91(3) 2.13(3) 3.011(2) 162(2) 8_655
N1 H1F O2 0.91(3) 2.46(2) 3.016(2) 119.3(19) 8_655
N1 H1G O1 0.94(3) 2.41(2) 2.968(2) 118.0(18) 6_557
N1 H1G O2 0.94(3) 1.96(3) 2.856(2) 158(2) 6_557

loop_
_geom_torsion_atom_site_label_1
_geom_torsion_atom_site_label_2
_geom_torsion_atom_site_label_3
_geom_torsion_atom_site_label_4
_geom_torsion
_geom_torsion_site_symmetry_1
_geom_torsion_site_symmetry_2
_geom_torsion_site_symmetry_3
_geom_torsion_site_symmetry_4
_geom_torsion_publ_flag
O1 C2 C3 C4 0.2(3) . . . . ?
C1 C2 C3 C4 -177.34(19) . . . . ?
C2 C3 C4 O2 -13.6(3) . . . . ?
C2 C3 C4 C5 164.11(19) . . . . ?
